data_1558601
loop_
_publ_author_name
'Bottcher, Arnd'
'Elias, Horst'
'Glerup, Jorgen'
'Neuburger, Markus'
'Olsen, Carl Erik'
'Springborg, Johan'
'Weihe, Hogni'
'Zehnder, Margareta'

_publ_section_title
;
 Synthesis, Structure and Magnetic Properties of Mono- and Dinuclear
 Chromium(III) Complexes with Tetrahydrosalen and Substituted
 Tetrahydrosalen Derivatives as Ligands. Crystal Structure of a
 Phenoxo-Bridged Dichromium(III) Complex
;
_journal_name_full 'Acta Chemica Scandinavica'
_journal_page_first 981
_journal_page_last 988
_journal_paper_doi 10.3891/acta.chem.scand.48-0981
_journal_volume 48
_journal_year 1994
_chemical_formula_sum 'C32 H36 Cl2 Cr2 N4 O4'
_chemical_formula_weight 715.57
_chemical_name_common
;
[CrL1Cl]2
;
_space_group_IT_number 61
_space_group_name_Hall '-P 2ac 2ab'
_space_group_name_H-M_alt 'P b c a'
_symmetry_cell_setting orthorhombic
_symmetry_Int_Tables_number 61
_symmetry_space_group_name_Hall '-P 2ac 2ab'
_symmetry_space_group_name_H-M 'P b c a'
_cell_angle_alpha 90.
_cell_angle_beta 90.
_cell_angle_gamma 90.
_cell_formula_units_Z 4
_cell_length_a 8.205(1)
_cell_length_b 15.631(2)
_cell_length_c 24.426(1)
_cell_volume 3132.7(6)
_diffrn_ambient_temperature 298
_diffrn_radiation_probe x-ray
_diffrn_radiation_type CuK\a
_diffrn_radiation_wavelength 1.54180
_exptl_absorpt_coefficient_mu 7.7844
_exptl_crystal_density_diffrn 1.517
_exptl_crystal_F_000 1480
_refine_ls_number_parameters 207
_refine_ls_number_reflns 2146
_refine_ls_R_factor_gt 0.0394
_refine_ls_wR_factor_gt 0.0431
_cod_data_source_file Acta-Chem-Scand-1994-48-981.cif
_cod_data_source_block 1
_cod_original_formula_sum 'C32 H36 Cr2 Cl2 N4 O4'
_cod_database_code 1558601

loop_
_space_group_symop_id
_space_group_symop_operation_xyz
1 x,y,z
2 1/2-x,-y,1/2+z
3 1/2+x,1/2-y,-z
4 -x,1/2+y,1/2-z
5 -x,-y,-z
6 1/2+x,y,1/2-z
7 1/2-x,1/2+y,z
8 x,1/2-y,1/2+z

loop_
_atom_site_label
_atom_site_type_symbol
_atom_site_thermal_displace_type
_atom_site_fract_x
_atom_site_fract_y
_atom_site_fract_z
_atom_site_occupancy
_atom_site_U_iso_or_equiv
_atom_site_calc_flag
_atom_site_refinement_flags
_atom_site_disorder_assembly
_atom_site_disorder_group
Cr1 Cr Uiso 0.05699(6) 0.09241(3) 0.01450(2) 1.000 0.0222 . . . .
Cl1 Cl Uiso -0.18680(10) 0.14930(5) -0.02226(3) 1.000 0.0326 . . . .
O1 O Uiso 0.0533(3) 0.17750(10) 0.07017(9) 1.000 0.0324 . . . .
O2 O Uiso 0.0715(3) 0.00590(10) -0.04684(8) 1.000 0.0281 . . . .
N1 N Uiso 0.2722(3) 0.0499(2) 0.04930(10) 1.000 0.0312 . . . .
N2 N Uiso 0.2115(3) 0.1672(2) -0.03160(10) 1.000 0.0312 . . . .
C1 C Uiso 0.1371(4) 0.1871(2) 0.11710(10) 1.000 0.0331 . . . .
C2 C Uiso 0.1236(5) 0.2650(2) 0.14500(10) 1.000 0.0430 . . . .
C3 C Uiso 0.2082(6) 0.2802(3) 0.1926(2) 1.000 0.0549 . . . .
C4 C Uiso 0.3089(6) 0.2170(3) 0.2141(2) 1.000 0.0562 . . . .
C5 C Uiso 0.3224(5) 0.1405(3) 0.1871(2) 1.000 0.0498 . . . .
C6 C Uiso 0.2383(5) 0.1236(2) 0.13880(10) 1.000 0.0382 . . . .
C7 C Uiso 0.2618(4) 0.0392(2) 0.11030(10) 1.000 0.0350 . . . .
C8 C Uiso 0.4061(4) 0.1098(2) 0.03370(10) 1.000 0.0359 . . . .
C9 C Uiso 0.3824(4) 0.1368(2) -0.02480(10) 1.000 0.0348 . . . .
C10 C Uiso 0.1641(5) 0.1753(2) -0.09020(10) 1.000 0.0378 . . . .
C11 C Uiso 0.1864(4) 0.0916(2) -0.12010(10) 1.000 0.0359 . . . .
C12 C Uiso 0.2589(6) 0.0929(3) -0.17180(10) 1.000 0.0482 . . . .
C13 C Uiso 0.2941(6) 0.0193(3) -0.2004(2) 1.000 0.0558 . . . .
C14 C Uiso 0.2631(6) -0.0582(3) -0.1757(2) 1.000 0.0516 . . . .
C15 C Uiso 0.1924(5) -0.0628(2) -0.12420(10) 1.000 0.0397 . . . .
C16 C Uiso 0.1487(4) 0.0123(2) -0.09680(10) 1.000 0.0300 . . . .

loop_
_atom_type_symbol
_atom_type_description
_atom_type_scat_dispersion_real
_atom_type_scat_dispersion_imag
_atom_type_scat_source
C C 0.0181 0.0091 ' International Tables Vol C Tables 4.2.6.8 and 6.1.1.4'
Cl Cl 0.3639 0.7018 ' International Tables Vol C Tables 4.2.6.8 and 6.1.1.4'
Cr Cr -0.1635 2.4439 ' International Tables Vol C Tables 4.2.6.8 and 6.1.1.4'
N N 0.0311 0.0180 ' International Tables Vol C Tables 4.2.6.8 and 6.1.1.4'
O O 0.0492 0.0322 ' International Tables Vol C Tables 4.2.6.8 and 6.1.1.4'

loop_
_geom_angle_atom_site_label_1
_geom_angle_atom_site_label_2
_geom_angle_atom_site_label_3
_geom_angle
_geom_angle_site_symmetry_1
_geom_angle_site_symmetry_2
_geom_angle_site_symmetry_3
_geom_angle_publ_flag
Cl1 Cr1 O1 89.72(7) . . . yes
Cl1 Cr1 O2 91.14(7) . . . yes
Cl1 Cr1 N1 176.36(9) . . . yes
Cl1 Cr1 N2 95.72(8) . . . yes
Cl1 Cr1 O2 89.60(7) . . 5_555 yes
O1 Cr1 O2 176.63(9) . . . yes
O1 Cr1 N1 86.82(11) . . . yes
O1 Cr1 N2 90.22(10) . . . yes
O1 Cr1 O2 104.10(8) . . 5_555 yes
O2 Cr1 N1 92.26(10) . . . yes
O2 Cr1 N2 86.46(10) . . . yes
O2 Cr1 O2 79.17(8) . . 5_555 yes
N1 Cr1 N2 83.20(11) . . . yes
O2 Cr1 N1 92.31(10) 5_555 . . yes
O2 Cr1 N2 164.78(10) 5_555 . . yes
Cr1 O1 C1 132.77(19) . . . yes
Cr1 O2 C16 129.39(17) . . . yes
Cr1 O2 Cr1 100.83(9) . . 5_555 yes
Cr1 O2 C16 129.78(17) 5_555 . . yes
Cr1 N1 C7 113.26(19) . . . yes
Cr1 N1 C8 108.8(2) . . . yes
C7 N1 C8 111.4(2) . . . yes
Cr1 N2 C9 109.72(19) . . . yes
Cr1 N2 C10 114.4(2) . . . yes
C9 N2 C10 112.4(2) . . . yes
O1 C1 C2 118.1(3) . . . yes
O1 C1 C6 123.2(3) . . . yes
C2 C1 C6 118.7(3) . . . no
C1 C2 C3 121.5(3) . . . no
C2 C3 C4 119.8(4) . . . no
C3 C4 C5 119.1(4) . . . no
C4 C5 C6 122.2(4) . . . no
C1 C6 C5 118.7(3) . . . no
C1 C6 C7 121.6(3) . . . no
C5 C6 C7 119.7(3) . . . no
N1 C7 C6 111.6(2) . . . yes
N1 C8 C9 108.9(2) . . . yes
N2 C9 C8 108.5(2) . . . yes
N2 C10 C11 111.1(3) . . . yes
C10 C11 C12 118.5(3) . . . no
C10 C11 C16 123.0(2) . . . no
C12 C11 C16 118.4(3) . . . no
C11 C12 C13 122.4(4) . . . no
C12 C13 C14 118.3(4) . . . no
C13 C14 C15 121.3(4) . . . no
C14 C15 C16 119.9(3) . . . no
O2 C16 C11 121.8(3) . . . yes
O2 C16 C15 118.7(3) . . . yes
C11 C16 C15 119.5(3) . . . no

loop_
_geom_bond_atom_site_label_1
_geom_bond_atom_site_label_2
_geom_bond_distance
_geom_bond_site_symmetry_1
_geom_bond_site_symmetry_2
_geom_bond_publ_flag
Cr1 Cl1 2.3661(10) . . yes
Cr1 O1 1.902(2) . . yes
Cr1 O2 2.0218(19) . . yes
Cr1 N1 2.069(3) . . yes
Cr1 N2 2.060(3) . . yes
Cr1 O2 2.024(2) . 5_555 yes
O1 C1 1.345(4) . . yes
O2 C16 1.379(3) . . yes
N1 C7 1.502(3) . . yes
N1 C8 1.493(4) . . yes
N2 C9 1.490(4) . . yes
N2 C10 1.489(4) . . yes
C1 C2 1.400(4) . . no
C1 C6 1.398(5) . . no
C2 C3 1.375(6) . . no
C3 C4 1.391(7) . . no
C4 C5 1.370(7) . . no
C5 C6 1.392(6) . . no
C6 C7 1.504(4) . . no
C8 C9 1.503(4) . . no
C10 C11 1.510(4) . . no
C11 C12 1.396(4) . . no
C11 C16 1.399(4) . . no
C12 C13 1.377(6) . . no
C13 C14 1.377(7) . . no
C14 C15 1.387(6) . . no
C15 C16 1.398(4) . . no

loop_
_geom_torsion_atom_site_label_1
_geom_torsion_atom_site_label_2
_geom_torsion_atom_site_label_3
_geom_torsion_atom_site_label_4
_geom_torsion
_geom_torsion_site_symmetry_1
_geom_torsion_site_symmetry_2
_geom_torsion_site_symmetry_3
_geom_torsion_site_symmetry_4
_geom_torsion_publ_flag
Cl1 Cr1 O1 C1 167.6(3) . . . . no
N1 Cr1 O1 C1 -13.5(3) . . . . no
N2 Cr1 O1 C1 -96.7(3) . . . . no
O2 Cr1 O1 C1 78.1(3) 5_555 . . . no
Cl1 Cr1 O2 C16 90.9(2) . . . . no
Cl1 Cr1 O2 Cr1 -89.38(8) . . . 5_555 no
N1 Cr1 O2 C16 -87.8(3) . . . . no
N1 Cr1 O2 Cr1 91.93(11) . . . 5_555 no
N2 Cr1 O2 C16 -4.7(3) . . . . no
N2 Cr1 O2 Cr1 174.97(11) . . . 5_555 no
O2 Cr1 O2 C16 -179.7(3) 5_555 . . . no
O2 Cr1 O2 Cr1 0.00(9) 5_555 . . 5_555 no
O1 Cr1 N1 C7 48.3(2) . . . . no
O1 Cr1 N1 C8 -76.14(18) . . . . no
O2 Cr1 N1 C7 -135.0(2) . . . . no
O2 Cr1 N1 C8 100.62(18) . . . . no
N2 Cr1 N1 C7 138.9(2) . . . . no
N2 Cr1 N1 C8 14.46(18) . . . . no
O2 Cr1 N1 C7 -55.7(2) 5_555 . . . no
O2 Cr1 N1 C8 179.86(18) 5_555 . . . no
Cl1 Cr1 N2 C9 -170.66(17) . . . . no
Cl1 Cr1 N2 C10 -43.4(2) . . . . no
O1 Cr1 N2 C9 99.60(19) . . . . no
O1 Cr1 N2 C10 -133.1(2) . . . . no
O2 Cr1 N2 C9 -79.87(19) . . . . no
O2 Cr1 N2 C10 47.4(2) . . . . no
N1 Cr1 N2 C9 12.83(19) . . . . no
N1 Cr1 N2 C10 140.1(2) . . . . no
Cl1 Cr1 O2 Cr1 91.24(8) . . 5_555 5_555 no
Cl1 Cr1 O2 C16 -88.5(2) . . 5_555 5_555 no
O1 Cr1 O2 Cr1 -179.16(10) . . 5_555 5_555 no
O1 Cr1 O2 C16 1.2(3) . . 5_555 5_555 no
O2 Cr1 O2 Cr1 0.00(9) . . 5_555 5_555 no
O2 Cr1 O2 C16 -179.7(3) . . 5_555 5_555 no
N1 Cr1 O2 Cr1 -91.86(11) . . 5_555 5_555 no
N1 Cr1 O2 C16 88.5(3) . . 5_555 5_555 no
Cr1 O1 C1 C2 169.9(2) . . . . no
Cr1 O1 C1 C6 -9.2(5) . . . . no
Cr1 O2 C16 C11 -21.4(4) . . . . no
Cr1 O2 C16 C15 157.6(2) . . . . no
Cr1 O2 C16 C11 159.0(2) 5_555 . . . no
Cr1 O2 C16 C15 -22.0(4) 5_555 . . . no
Cr1 N1 C8 C9 -39.1(3) . . . . no
C7 N1 C8 C9 -164.6(3) . . . . no
Cr1 N1 C7 C6 -66.1(3) . . . . no
C8 N1 C7 C6 56.9(4) . . . . no
Cr1 N2 C10 C11 -69.2(3) . . . . no
Cr1 N2 C9 C8 -37.7(3) . . . . no
C10 N2 C9 C8 -166.1(3) . . . . no
C9 N2 C10 C11 56.7(4) . . . . no
O1 C1 C6 C5 178.7(3) . . . . no
O1 C1 C2 C3 -178.6(4) . . . . no
C6 C1 C2 C3 0.5(5) . . . . no
O1 C1 C6 C7 0.6(5) . . . . no
C2 C1 C6 C5 -0.4(5) . . . . no
C2 C1 C6 C7 -178.5(3) . . . . no
C1 C2 C3 C4 -0.5(6) . . . . no
C2 C3 C4 C5 0.3(7) . . . . no
C3 C4 C5 C6 -0.2(7) . . . . no
C4 C5 C6 C7 178.4(4) . . . . no
C4 C5 C6 C1 0.2(6) . . . . no
C5 C6 C7 N1 -138.9(3) . . . . no
C1 C6 C7 N1 39.1(4) . . . . no
N1 C8 C9 N2 50.8(3) . . . . no
N2 C10 C11 C12 -135.8(3) . . . . no
N2 C10 C11 C16 39.4(5) . . . . no
C10 C11 C12 C13 175.5(4) . . . . no
C16 C11 C12 C13 0.1(6) . . . . no
C10 C11 C16 O2 7.3(5) . . . . no
C10 C11 C16 C15 -171.7(3) . . . . no
C12 C11 C16 O2 -177.5(3) . . . . no
C12 C11 C16 C15 3.5(5) . . . . no
C11 C12 C13 C14 -3.1(7) . . . . no
C12 C13 C14 C15 2.5(7) . . . . no
C13 C14 C15 C16 1.1(7) . . . . no
C14 C15 C16 O2 176.9(4) . . . . no
C14 C15 C16 C11 -4.1(5) . . . . no
